data_1507660
loop_
_publ_author_name
'Ma, Xiaohua'
'Swaidan, Raja'
'Belmabkhout, Youssef'
'Zhu, Yihan'
'Litwiller, Eric'
'Jouiad, Mustapha'
'Pinnau, Ingo'
'Han, Yu'

_publ_section_title
;
 Synthesis and Gas Transport Properties of Hydroxyl-Functionalized
 Polyimides with Intrinsic Microporosity
;
_journal_issue 9
_journal_name_full Macromolecules
_journal_page_first 3841
_journal_paper_doi 10.1021/ma300549m
_journal_volume 45
_journal_year 2012
_chemical_formula_moiety 'C21 H22 N2 O6, C H2 Cl2'
_chemical_formula_sum 'C22 H24 Cl2 N2 O6'
_chemical_formula_weight 483.33
_chemical_name_systematic
;
 ?
;
_space_group_crystal_system triclinic
_space_group_IT_number 2
_space_group_name_Hall '-P 1'
_space_group_name_H-M_alt 'P -1'
_symmetry_space_group_name_Hall '-P 1'
_symmetry_space_group_name_H-M 'P -1'
_atom_sites_solution_hydrogens geom
_atom_sites_solution_primary direct
_atom_sites_solution_secondary difmap
_audit_creation_method SHELXL-97
_cell_angle_alpha 67.709(6)
_cell_angle_beta 72.198(7)
_cell_angle_gamma 65.797(8)
_cell_formula_units_Z 2
_cell_length_a 10.7706(10)
_cell_length_b 10.9426(8)
_cell_length_c 11.4633(7)
_cell_measurement_reflns_used 4158
_cell_measurement_temperature 100(2)
_cell_measurement_theta_max 25.5
_cell_measurement_theta_min 3.1
_cell_volume 1121.99(17)
_computing_structure_refinement 'SHELXL-97 (Sheldrick, 1997)'
_computing_structure_solution 'SHELXS-97 (Sheldrick, 1990)'
_diffrn_ambient_temperature 100(2)
_diffrn_measured_fraction_theta_full 0.998
_diffrn_measured_fraction_theta_max 0.998
_diffrn_measurement_device_type 'SuperNova, Dual, Cu at zero, Atlas'
_diffrn_measurement_method '\w scans'
_diffrn_radiation_monochromator graphite
_diffrn_radiation_source 'fine-focus sealed tube'
_diffrn_radiation_type MoK\a
_diffrn_radiation_wavelength 0.71073
_diffrn_reflns_av_R_equivalents 0.0274
_diffrn_reflns_av_sigmaI/netI 0.0446
_diffrn_reflns_limit_h_max 13
_diffrn_reflns_limit_h_min -9
_diffrn_reflns_limit_k_max 13
_diffrn_reflns_limit_k_min -9
_diffrn_reflns_limit_l_max 13
_diffrn_reflns_limit_l_min -11
_diffrn_reflns_number 7939
_diffrn_reflns_theta_full 25.50
_diffrn_reflns_theta_max 25.50
_diffrn_reflns_theta_min 3.12
_exptl_absorpt_coefficient_mu 0.331
_exptl_absorpt_correction_T_max 0.985
_exptl_absorpt_correction_T_min 0.985
_exptl_absorpt_correction_type multi-scan
_exptl_absorpt_process_details
;
CrysAlisPro, Oxford Diffraction Ltd.,
Version 1.171.34.41 (release 13-09-2010 CrysAlis171 .NET)
(compiled Sep 13 2010,14:28:38)
Empirical absorption correction using spherical harmonics,
 implemented in SCALE3 ABSPACK scaling algorithm.
;
_exptl_crystal_colour colorless
_exptl_crystal_density_diffrn 1.431
_exptl_crystal_density_method 'not measured'
_exptl_crystal_description brick
_exptl_crystal_F_000 437
_exptl_crystal_size_max 0.1
_exptl_crystal_size_mid 0.1
_exptl_crystal_size_min 0.1
_refine_diff_density_max 0.328
_refine_diff_density_min -0.278
_refine_diff_density_rms 0.055
_refine_ls_extinction_method none
_refine_ls_goodness_of_fit_ref 1.057
_refine_ls_hydrogen_treatment mixed
_refine_ls_matrix_type full
_refine_ls_number_parameters 301
_refine_ls_number_reflns 4158
_refine_ls_number_restraints 0
_refine_ls_restrained_S_all 1.057
_refine_ls_R_factor_all 0.0448
_refine_ls_R_factor_gt 0.0372
_refine_ls_shift/su_max 0.000
_refine_ls_shift/su_mean 0.000
_refine_ls_structure_factor_coef Fsqd
_refine_ls_weighting_details 'calc w=1/[\s^2^(Fo^2^)+(0.0408P)^2^+0.1778P] where P=(Fo^2^+2Fc^2^)/3'
_refine_ls_weighting_scheme calc
_refine_ls_wR_factor_gt 0.0864
_refine_ls_wR_factor_ref 0.0924
_reflns_number_gt 3549
_reflns_number_total 4158
_reflns_threshold_expression >2s(I)
_cod_data_source_file ma300549m_si_002.cif
_cod_data_source_block mxh-1
_cod_original_cell_volume 1121.99(15)
_cod_database_code 1507660

loop_
_symmetry_equiv_pos_as_xyz
'x, y, z'
'-x, -y, -z'

loop_
_atom_site_label
_atom_site_type_symbol
_atom_site_fract_x
_atom_site_fract_y
_atom_site_fract_z
_atom_site_U_iso_or_equiv
_atom_site_adp_type
_atom_site_occupancy
_atom_site_symmetry_multiplicity
_atom_site_calc_flag
_atom_site_refinement_flags
Cl2 Cl 0.24229(5) 0.84377(5) 0.14735(4) 0.02864(14) Uani 1 1 d .
Cl3 Cl 0.47112(5) 0.87133(5) -0.06696(4) 0.03030(15) Uani 1 1 d .
O29 O 0.15661(12) 0.91851(13) -0.30359(10) 0.0208(3) Uani 1 1 d .
O8 O 0.52202(12) 0.21674(14) 0.62307(11) 0.0249(3) Uani 1 1 d .
O25 O 0.43836(12) 0.53707(14) -0.14750(12) 0.0282(3) Uani 1 1 d .
O1 O 0.42827(13) 0.45512(14) 0.45846(12) 0.0225(3) Uani 1 1 d .
N5 N 0.45820(14) 0.16193(16) 0.59447(12) 0.0181(3) Uani 1 1 d .
O28 O 0.36327(13) 0.77035(14) -0.32416(11) 0.0319(4) Uani 1 1 d .
O9 O 0.47296(12) 0.03689(13) 0.63976(11) 0.0239(3) Uani 1 1 d .
C26 C 0.21262(17) 0.72057(18) -0.13242(14) 0.0145(4) Uani 1 1 d .
C14 C 0.14352(16) 0.55587(17) 0.10886(14) 0.0125(4) Uani 1 1 d .
C24 C 0.08202(16) 0.76858(18) -0.06086(14) 0.0140(4) Uani 1 1 d .
H24 H 0.0177 0.8571 -0.0954 0.017 Uiso 1 1 calc R
C4 C 0.26295(16) 0.47052(18) 0.35548(14) 0.0137(4) Uani 1 1 d .
H4 H 0.2554 0.5655 0.3106 0.016 Uiso 1 1 calc R
C18 C -0.08617(16) 0.71701(18) 0.15583(14) 0.0140(4) Uani 1 1 d .
C7 C 0.18489(16) 0.41034(17) 0.33480(14) 0.0122(4) Uani 1 1 d .
C6AA C -0.04501(16) 0.59977(18) 0.28043(14) 0.0152(4) Uani 1 1 d .
H6AB H -0.0233 0.6373 0.3351 0.018 Uiso 1 1 calc R
H6AA H -0.1225 0.5639 0.3293 0.018 Uiso 1 1 calc R
N27 N 0.24570(15) 0.80855(15) -0.26030(12) 0.0177(3) Uani 1 1 d .
C10 C 0.19134(16) 0.27165(17) 0.40051(14) 0.0121(4) Uani 1 1 d .
C6 C 0.28191(16) 0.19037(18) 0.48563(14) 0.0143(4) Uani 1 1 d .
H6 H 0.2895 0.0952 0.5294 0.017 Uiso 1 1 calc R
C23 C 0.31056(17) 0.58995(18) -0.08329(15) 0.0168(4) Uani 1 1 d .
C2 C 0.35346(17) 0.39104(18) 0.44306(14) 0.0145(4) Uani 1 1 d .
C3 C 0.36201(16) 0.25052(18) 0.50617(14) 0.0142(4) Uani 1 1 d .
C19 C 0.27298(17) 0.50790(18) 0.03946(14) 0.0156(4) Uani 1 1 d .
H19 H 0.3365 0.4192 0.0751 0.019 Uiso 1 1 calc R
C12 C 0.08998(17) 0.23229(18) 0.36628(15) 0.0151(4) Uani 1 1 d .
C5BA C 0.08359(16) 0.48002(17) 0.24223(14) 0.0121(3) Uani 1 1 d .
C20 C 0.04749(16) 0.68642(17) 0.06015(14) 0.0124(4) Uani 1 1 d .
C16 C -0.03794(18) 0.2361(2) 0.47332(15) 0.0199(4) Uani 1 1 d .
H16A H -0.1059 0.2165 0.4487 0.030 Uiso 1 1 calc R
H16C H -0.0790 0.3290 0.4867 0.030 Uiso 1 1 calc R
H16B H -0.0105 0.1651 0.5528 0.030 Uiso 1 1 calc R
C21 C -0.12914(18) 0.86240(18) 0.17046(15) 0.0192(4) Uani 1 1 d .
H21A H -0.1458 0.9333 0.0880 0.029 Uiso 1 1 calc R
H21C H -0.0552 0.8690 0.1983 0.029 Uiso 1 1 calc R
H21B H -0.2140 0.8784 0.2345 0.029 Uiso 1 1 calc R
C17 C 0.15464(19) 0.08869(19) 0.34331(16) 0.0212(4) Uani 1 1 d .
H17A H 0.0885 0.0714 0.3141 0.032 Uiso 1 1 calc R
H17C H 0.1785 0.0163 0.4233 0.032 Uiso 1 1 calc R
H17B H 0.2385 0.0861 0.2778 0.032 Uiso 1 1 calc R
C22 C -0.20216(18) 0.7046(2) 0.11392(16) 0.0223(4) Uani 1 1 d .
H22B H -0.2223 0.7773 0.0331 0.034 Uiso 1 1 calc R
H22C H -0.2855 0.7167 0.1800 0.034 Uiso 1 1 calc R
H22A H -0.1725 0.6121 0.1019 0.034 Uiso 1 1 calc R
C1 C 0.42184(19) 0.8156(2) 0.10185(16) 0.0276(5) Uani 1 1 d .
H1A H 0.4734 0.7147 0.1349 0.033 Uiso 1 1 calc R
H1B H 0.4465 0.8677 0.1406 0.033 Uiso 1 1 calc R
C C 0.05448(17) 0.35210(17) 0.24144(14) 0.0157(4) Uani 1 1 d .
HB H -0.0440 0.3787 0.2373 0.019 Uiso 1 1 calc R
HA H 0.1120 0.3206 0.1657 0.019 Uiso 1 1 calc R
H1 H 0.479(3) 0.396(3) 0.517(2) 0.063(8) Uiso 1 1 d .
H25 H 0.448(3) 0.597(3) -0.220(3) 0.070(9) Uiso 1 1 d .

loop_
_atom_site_aniso_label
_atom_site_aniso_U_11
_atom_site_aniso_U_22
_atom_site_aniso_U_33
_atom_site_aniso_U_23
_atom_site_aniso_U_13
_atom_site_aniso_U_12
Cl2 0.0257(3) 0.0259(3) 0.0292(3) -0.0008(2) -0.00573(19) -0.0098(2)
Cl3 0.0285(3) 0.0303(3) 0.0232(3) -0.0044(2) -0.00397(18) -0.0049(2)
O29 0.0235(7) 0.0169(7) 0.0168(6) 0.0003(5) -0.0057(5) -0.0048(6)
O8 0.0229(7) 0.0325(8) 0.0240(7) -0.0076(6) -0.0117(5) -0.0089(6)
O25 0.0181(7) 0.0263(8) 0.0190(7) 0.0005(6) 0.0068(5) -0.0007(6)
O1 0.0237(7) 0.0237(8) 0.0274(7) -0.0050(6) -0.0124(5) -0.0117(6)
N5 0.0140(8) 0.0240(9) 0.0129(7) -0.0055(6) -0.0008(5) -0.0043(7)
O28 0.0235(7) 0.0298(8) 0.0212(7) -0.0002(6) 0.0103(5) -0.0054(6)
O9 0.0237(7) 0.0189(8) 0.0210(6) 0.0007(5) -0.0072(5) -0.0030(6)
C26 0.0175(9) 0.0163(9) 0.0114(8) -0.0019(7) -0.0024(6) -0.0092(7)
C14 0.0143(9) 0.0134(9) 0.0138(8) -0.0036(7) -0.0046(6) -0.0072(7)
C24 0.0148(9) 0.0131(9) 0.0153(8) -0.0041(7) -0.0054(6) -0.0039(7)
C4 0.0159(9) 0.0118(9) 0.0123(8) -0.0019(6) -0.0013(6) -0.0061(7)
C18 0.0103(8) 0.0166(9) 0.0127(8) -0.0032(7) -0.0020(6) -0.0033(7)
C7 0.0115(8) 0.0149(9) 0.0101(8) -0.0049(6) 0.0002(6) -0.0046(7)
C6AA 0.0136(9) 0.0164(10) 0.0132(8) -0.0033(7) -0.0005(6) -0.0052(7)
N27 0.0216(8) 0.0188(9) 0.0129(7) -0.0032(6) -0.0004(6) -0.0100(7)
C10 0.0131(8) 0.0135(9) 0.0099(8) -0.0045(6) 0.0018(6) -0.0063(7)
C6 0.0146(9) 0.0147(9) 0.0108(8) -0.0037(6) 0.0017(6) -0.0051(7)
C23 0.0130(9) 0.0192(10) 0.0164(8) -0.0060(7) -0.0002(6) -0.0048(7)
C2 0.0135(8) 0.0183(10) 0.0146(8) -0.0077(7) -0.0009(6) -0.0064(7)
C3 0.0124(8) 0.0162(9) 0.0103(8) -0.0028(7) -0.0018(6) -0.0026(7)
C19 0.0157(9) 0.0139(9) 0.0151(8) -0.0036(7) -0.0038(6) -0.0026(7)
C12 0.0174(9) 0.0147(9) 0.0140(8) -0.0020(7) -0.0031(6) -0.0080(7)
C5BA 0.0122(8) 0.0135(9) 0.0114(8) -0.0034(6) -0.0013(6) -0.0060(7)
C20 0.0135(8) 0.0152(9) 0.0124(8) -0.0055(7) -0.0043(6) -0.0056(7)
C16 0.0214(10) 0.0223(10) 0.0175(9) -0.0029(7) -0.0028(7) -0.0120(8)
C21 0.0192(9) 0.0168(10) 0.0152(8) -0.0040(7) 0.0001(7) -0.0029(8)
C17 0.0250(10) 0.0195(10) 0.0244(9) -0.0062(8) -0.0068(7) -0.0109(8)
C22 0.0144(9) 0.0363(12) 0.0169(9) -0.0089(8) -0.0020(7) -0.0086(8)
C1 0.0245(10) 0.0312(12) 0.0235(10) -0.0026(8) -0.0099(8) -0.0070(9)
C 0.0179(9) 0.0161(10) 0.0149(8) -0.0040(7) -0.0032(6) -0.0076(7)

loop_
_atom_type_symbol
_atom_type_description
_atom_type_scat_dispersion_real
_atom_type_scat_dispersion_imag
_atom_type_scat_source
C C 0.0033 0.0016 'International Tables Vol C Tables 4.2.6.8 and 6.1.1.4'
H H 0.0000 0.0000 'International Tables Vol C Tables 4.2.6.8 and 6.1.1.4'
N N 0.0061 0.0033 'International Tables Vol C Tables 4.2.6.8 and 6.1.1.4'
O O 0.0106 0.0060 'International Tables Vol C Tables 4.2.6.8 and 6.1.1.4'
Cl Cl 0.1484 0.1585 'International Tables Vol C Tables 4.2.6.8 and 6.1.1.4'

loop_
_geom_angle_atom_site_label_1
_geom_angle_atom_site_label_2
_geom_angle_atom_site_label_3
_geom_angle
O9 N5 O8 122.12(14)
O9 N5 C3 119.25(15)
O8 N5 C3 118.62(14)
C24 C26 C23 121.64(14)
C24 C26 N27 118.07(14)
C23 C26 N27 120.28(14)
C19 C14 C20 121.83(14)
C19 C14 C5BA 127.06(14)
C20 C14 C5BA 111.10(14)
C20 C24 C26 119.23(15)
C7 C4 C2 119.59(15)
C20 C18 C21 111.13(13)
C20 C18 C22 110.29(13)
C21 C18 C22 109.99(14)
C20 C18 C6AA 101.86(12)
C21 C18 C6AA 111.63(13)
C22 C18 C6AA 111.72(14)
C4 C7 C10 121.93(14)
C4 C7 C5BA 126.63(15)
C10 C7 C5BA 111.44(14)
C5BA C6AA C18 108.19(12)
O29 N27 O28 121.56(13)
O29 N27 C26 119.21(13)
O28 N27 C26 119.23(14)
C6 C10 C7 119.47(15)
C6 C10 C12 128.61(15)
C7 C10 C12 111.92(13)
C10 C6 C3 118.79(15)
O25 C23 C19 117.17(15)
O25 C23 C26 124.67(14)
C19 C23 C26 118.15(15)
O1 C2 C4 116.96(15)
O1 C2 C3 124.94(15)
C4 C2 C3 118.09(15)
C6 C3 C2 122.10(14)
C6 C3 N5 117.63(15)
C2 C3 N5 120.27(15)
C14 C19 C23 119.71(15)
C10 C12 C17 112.35(14)
C10 C12 C16 109.49(13)
C17 C12 C16 110.24(14)
C10 C12 C 101.17(12)
C17 C12 C 111.81(13)
C16 C12 C 111.49(13)
C7 C5BA C14 113.06(13)
C7 C5BA C6AA 113.22(13)
C14 C5BA C6AA 101.95(12)
C7 C5BA C 101.65(12)
C14 C5BA C 111.62(13)
C6AA C5BA C 115.82(13)
C24 C20 C14 119.43(15)
C24 C20 C18 128.68(15)
C14 C20 C18 111.89(13)
Cl2 C1 Cl3 111.37(10)
C12 C C5BA 108.24(13)

loop_
_geom_bond_atom_site_label_1
_geom_bond_atom_site_label_2
_geom_bond_distance
Cl2 C1 1.7673(18)
Cl3 C1 1.7721(17)
O29 N27 1.2273(18)
O8 N5 1.2509(19)
O25 C23 1.3498(19)
O1 C2 1.348(2)
N5 O9 1.2248(19)
N5 C3 1.453(2)
O28 N27 1.2432(18)
C26 C24 1.394(2)
C26 C23 1.410(2)
C26 N27 1.4471(19)
C14 C19 1.375(2)
C14 C20 1.400(2)
C14 C5BA 1.522(2)
C24 C20 1.372(2)
C4 C7 1.375(2)
C4 C2 1.398(2)
C18 C20 1.518(2)
C18 C21 1.525(2)
C18 C22 1.538(2)
C18 C6AA 1.553(2)
C7 C10 1.398(2)
C7 C5BA 1.520(2)
C6AA C5BA 1.550(2)
C10 C6 1.381(2)
C10 C12 1.519(2)
C6 C3 1.393(2)
C23 C19 1.393(2)
C2 C3 1.406(2)
C12 C17 1.526(3)
C12 C16 1.537(2)
C12 C 1.553(2)
C5BA C 1.559(2)
